data_7714387
loop_
_publ_author_name
'Novikov, Anton P.'
'Zagidullin, Karim A.'
'Volkov, Mikhail A.'
'German, Konstantin E.'
'Nevolin, Iurii'
'Grigoriev , Mikhail'

_publ_section_title
;
 Influence of organic cation on the formation of hexahalotechnetates:
 X-ray, thermal and comparative analysis of non-covalent interactions
;
_journal_name_full 'Dalton Transactions'
_journal_paper_doi 10.1039/D3DT03235C
_journal_year 2023
_chemical_formula_moiety 'Br6 Tc, 2(C4 H12 N)'
_chemical_formula_sum 'C8 H24 Br6 N2 Tc'
_chemical_formula_weight 725.75
_space_group_crystal_system monoclinic
_space_group_IT_number 14
_space_group_name_Hall '-P 2yn'
_space_group_name_H-M_alt 'P 1 21/n 1'
_atom_sites_solution_hydrogens mixed
_audit_creation_date 2023-07-24
_audit_creation_method
;
Olex2 1.5
(compiled 2023.03.06 svn.rbb2c1857 for OlexSys, GUI svn.r6748)
;
_audit_update_record
;
2023-09-29 deposited with the CCDC.	2023-11-03 downloaded from the CCDC.
;
_cell_angle_alpha 90
_cell_angle_beta 92.386(2)
_cell_angle_gamma 90
_cell_formula_units_Z 2
_cell_length_a 9.1485(5)
_cell_length_b 10.7497(6)
_cell_length_c 9.9767(5)
_cell_measurement_reflns_used 6240
_cell_measurement_temperature 100(2)
_cell_measurement_theta_max 30.149
_cell_measurement_theta_min 2.787
_cell_volume 980.29(9)
_computing_cell_refinement 'SAINT V8.40B (Bruker, 2016)'
_computing_data_reduction 'SAINT V8.40B (Bruker, 2016)'
_computing_molecular_graphics 'Olex2 1.5 (Dolomanov et al., 2009)'
_computing_publication_material 'Olex2 1.5 (Dolomanov et al., 2009)'
_computing_structure_refinement 'XL  (Sheldrick, 2008)'
_computing_structure_solution 'SHELXT 2018/2 (Sheldrick, 2018)'
_diffrn_ambient_temperature 100(2)
_diffrn_measured_fraction_theta_full 0.993
_diffrn_measured_fraction_theta_max 0.996
_diffrn_measurement_device_type 'Bruker KAPPA APEX II area-detector diffractometer'
_diffrn_radiation_type MoK\a
_diffrn_radiation_wavelength 0.71073
_diffrn_reflns_av_R_equivalents 0.0448
_diffrn_reflns_av_unetI/netI 0.0300
_diffrn_reflns_Laue_measured_fraction_full 0.993
_diffrn_reflns_Laue_measured_fraction_max 0.996
_diffrn_reflns_limit_h_max 12
_diffrn_reflns_limit_h_min -12
_diffrn_reflns_limit_k_max 15
_diffrn_reflns_limit_k_min -14
_diffrn_reflns_limit_l_max 14
_diffrn_reflns_limit_l_min -14
_diffrn_reflns_number 20326
_diffrn_reflns_point_group_measured_fraction_full 0.993
_diffrn_reflns_point_group_measured_fraction_max 0.996
_diffrn_reflns_theta_full 25.242
_diffrn_reflns_theta_max 29.996
_diffrn_reflns_theta_min 4.089
_exptl_absorpt_coefficient_mu 12.948
_exptl_absorpt_correction_T_max 1.0000
_exptl_absorpt_correction_T_min 0.6414
_exptl_absorpt_correction_type multi-scan
_exptl_absorpt_process_details
;
SADABS-2016/2 (Bruker,2016/2) was used for absorption correction.
wR2(int) was 0.1117 before and 0.0507 after correction.
The Ratio of minimum to maximum transmission is 0.6414.
The \l/2 correction factor is Not present.
;
_exptl_crystal_colour red
_exptl_crystal_colour_primary red
_exptl_crystal_density_diffrn 2.459
_exptl_crystal_description block
_exptl_crystal_F_000 678
_exptl_crystal_size_max 0.28
_exptl_crystal_size_mid 0.2
_exptl_crystal_size_min 0.14
_refine_diff_density_max 0.553
_refine_diff_density_min -0.594
_refine_diff_density_rms 0.127
_refine_ls_extinction_method none
_refine_ls_goodness_of_fit_ref 1.006
_refine_ls_hydrogen_treatment mixed
_refine_ls_matrix_type full
_refine_ls_number_parameters 85
_refine_ls_number_reflns 2839
_refine_ls_number_restraints 0
_refine_ls_restrained_S_all 1.006
_refine_ls_R_factor_all 0.0305
_refine_ls_R_factor_gt 0.0218
_refine_ls_shift/su_max 0.001
_refine_ls_shift/su_mean 0.000
_refine_ls_structure_factor_coef Fsqd
_refine_ls_weighting_details 'w=1/[\s^2^(Fo^2^)+(0.0188P)^2^] where P=(Fo^2^+2Fc^2^)/3'
_refine_ls_weighting_scheme calc
_refine_ls_wR_factor_gt 0.0406
_refine_ls_wR_factor_ref 0.0425
_reflns_Friedel_coverage 0.000
_reflns_number_gt 2429
_reflns_number_total 2839
_reflns_threshold_expression 'I > 2\s(I)'
_cod_data_source_file d3dt03235c2.cif
_cod_data_source_block ednatcbr_lt_0m_a
_cod_database_code 7714387
_shelx_shelxl_version_number 2018/3
_shelx_space_group_comment
;
The symmetry employed for this shelxl refinement is uniquely defined
by the following loop, which should always be used as a source of
symmetry information in preference to the above space-group names.
They are only intended as comments.
;
_shelx_estimated_absorpt_t_max 0.264
_shelx_estimated_absorpt_t_min 0.122
_olex2_refinement_description
;
1.a Secondary CH2 refined with riding coordinates:
 C1(H1C,H1D), C3(H3A,H3B)
1.b Me refined with riding coordinates:
 C2(H2A,H2B,H2C), C4(H4A,H4B,H4C)
;
_olex2_submission_special_instructions 'No special instructions were received'

loop_
_space_group_symop_operation_xyz
'x, y, z'
'-x+1/2, y+1/2, -z+1/2'
'-x, -y, -z'
'x-1/2, -y-1/2, z-1/2'

loop_
_atom_site_label
_atom_site_type_symbol
_atom_site_fract_x
_atom_site_fract_y
_atom_site_fract_z
_atom_site_U_iso_or_equiv
_atom_site_adp_type
_atom_site_occupancy
_atom_site_site_symmetry_order
_atom_site_calc_flag
_atom_site_refinement_flags_posn
_atom_site_refinement_flags_adp
_atom_site_refinement_flags_occupancy
_atom_site_disorder_assembly
_atom_site_disorder_group
Tc1 Tc 0.500000 0.500000 0.500000 0.01023(6) Uani 1 2 d S . P . .
Br1 Br 0.71868(3) 0.61505(2) 0.59581(2) 0.01793(6) Uani 1 1 d . . . . .
Br2 Br 0.66292(2) 0.39454(2) 0.33784(2) 0.01462(6) Uani 1 1 d . . . . .
Br3 Br 0.54558(3) 0.32753(2) 0.66680(2) 0.01915(6) Uani 1 1 d . . . . .
N1 N 0.5763(2) 0.78849(18) 0.8447(2) 0.0161(4) Uani 1 1 d . . . . .
H1A H 0.670(3) 0.820(2) 0.854(3) 0.019 Uiso 1 1 d . U . . .
H1B H 0.576(3) 0.738(2) 0.780(3) 0.019 Uiso 1 1 d . U . . .
C1 C 0.5418(3) 0.7209(2) 0.9711(2) 0.0170(5) Uani 1 1 d . . . . .
H1C H 0.439579 0.690520 0.964754 0.020 Uiso 1 1 calc R U . . .
H1D H 0.551864 0.778344 1.048497 0.020 Uiso 1 1 calc R U . . .
C2 C 0.6458(3) 0.6118(2) 0.9917(3) 0.0220(5) Uani 1 1 d . . . . .
H2A H 0.623019 0.567786 1.074326 0.033 Uiso 1 1 calc R U . . .
H2B H 0.634664 0.554796 0.915332 0.033 Uiso 1 1 calc R U . . .
H2C H 0.746687 0.642414 0.998879 0.033 Uiso 1 1 calc R U . . .
C3 C 0.4763(3) 0.89423(19) 0.8081(3) 0.0181(5) Uani 1 1 d . . . . .
H3A H 0.486586 0.960143 0.877194 0.022 Uiso 1 1 calc R U . . .
H3B H 0.373649 0.864865 0.805298 0.022 Uiso 1 1 calc R U . . .
C4 C 0.5122(3) 0.9471(2) 0.6726(3) 0.0235(6) Uani 1 1 d . . . . .
H4A H 0.445811 1.016218 0.650086 0.035 Uiso 1 1 calc R U . . .
H4B H 0.613431 0.977187 0.675913 0.035 Uiso 1 1 calc R U . . .
H4C H 0.500676 0.882061 0.604132 0.035 Uiso 1 1 calc R U . . .

loop_
_atom_site_aniso_label
_atom_site_aniso_U_11
_atom_site_aniso_U_22
_atom_site_aniso_U_33
_atom_site_aniso_U_23
_atom_site_aniso_U_13
_atom_site_aniso_U_12
Tc1 0.00997(13) 0.01135(11) 0.00941(13) 0.00009(9) 0.00096(10) 0.00025(9)
Br1 0.01189(12) 0.02539(12) 0.01664(13) -0.00730(9) 0.00223(9) -0.00449(9)
Br2 0.01328(12) 0.01639(11) 0.01448(12) -0.00341(8) 0.00394(9) 0.00008(8)
Br3 0.02061(13) 0.02010(11) 0.01710(13) 0.00807(9) 0.00504(10) 0.00562(9)
N1 0.0137(10) 0.0204(10) 0.0143(11) -0.0033(8) 0.0027(8) -0.0006(8)
C1 0.0161(12) 0.0211(11) 0.0140(12) 0.0005(9) 0.0027(10) 0.0000(9)
C2 0.0197(13) 0.0253(12) 0.0210(14) 0.0030(10) 0.0024(11) 0.0011(10)
C3 0.0202(13) 0.0149(10) 0.0195(13) -0.0002(9) 0.0030(10) -0.0003(9)
C4 0.0266(15) 0.0232(12) 0.0208(14) 0.0033(10) 0.0007(11) -0.0051(10)

loop_
_atom_type_symbol
_atom_type_description
_atom_type_scat_dispersion_real
_atom_type_scat_dispersion_imag
_atom_type_scat_source
C C 0.0033 0.0016 'International Tables Vol C Tables 4.2.6.8 and 6.1.1.4'
H H 0.0000 0.0000 'International Tables Vol C Tables 4.2.6.8 and 6.1.1.4'
Br Br -0.2901 2.4595 'International Tables Vol C Tables 4.2.6.8 and 6.1.1.4'
N N 0.0061 0.0033 'International Tables Vol C Tables 4.2.6.8 and 6.1.1.4'
Tc Tc -1.4390 0.7593 'International Tables Vol C Tables 4.2.6.8 and 6.1.1.4'

loop_
_geom_angle_atom_site_label_1
_geom_angle_atom_site_label_2
_geom_angle_atom_site_label_3
_geom_angle
_geom_angle_site_symmetry_1
_geom_angle_site_symmetry_3
_geom_angle_publ_flag
Br1 Tc1 Br1 180.0 . 3_666 ?
Br1 Tc1 Br2 90.988(8) 3_666 . ?
Br1 Tc1 Br2 89.012(8) . . ?
Br1 Tc1 Br2 89.012(8) 3_666 3_666 ?
Br1 Tc1 Br2 90.988(8) . 3_666 ?
Br1 Tc1 Br3 90.211(8) . . ?
Br1 Tc1 Br3 89.789(8) 3_666 . ?
Br1 Tc1 Br3 90.211(8) 3_666 3_666 ?
Br1 Tc1 Br3 89.789(9) . 3_666 ?
Br2 Tc1 Br2 180.0 3_666 . ?
Br3 Tc1 Br2 90.400(8) 3_666 3_666 ?
Br3 Tc1 Br2 90.400(8) . . ?
Br3 Tc1 Br2 89.600(8) . 3_666 ?
Br3 Tc1 Br2 89.600(8) 3_666 . ?
Br3 Tc1 Br3 180.0 . 3_666 ?
H1A N1 H1B 107(2) . . ?
C1 N1 H1A 109.0(16) . . ?
C1 N1 H1B 109.5(18) . . ?
C3 N1 H1A 107.2(15) . . ?
C3 N1 H1B 108.7(18) . . ?
C3 N1 C1 115.17(18) . . ?
N1 C1 H1C 109.8 . . ?
N1 C1 H1D 109.8 . . ?
N1 C1 C2 109.6(2) . . ?
H1C C1 H1D 108.2 . . ?
C2 C1 H1C 109.8 . . ?
C2 C1 H1D 109.8 . . ?
C1 C2 H2A 109.5 . . ?
C1 C2 H2B 109.5 . . ?
C1 C2 H2C 109.5 . . ?
H2A C2 H2B 109.5 . . ?
H2A C2 H2C 109.5 . . ?
H2B C2 H2C 109.5 . . ?
N1 C3 H3A 109.6 . . ?
N1 C3 H3B 109.6 . . ?
N1 C3 C4 110.5(2) . . ?
H3A C3 H3B 108.1 . . ?
C4 C3 H3A 109.6 . . ?
C4 C3 H3B 109.6 . . ?
C3 C4 H4A 109.5 . . ?
C3 C4 H4B 109.5 . . ?
C3 C4 H4C 109.5 . . ?
H4A C4 H4B 109.5 . . ?
H4A C4 H4C 109.5 . . ?
H4B C4 H4C 109.5 . . ?

loop_
_geom_bond_atom_site_label_1
_geom_bond_atom_site_label_2
_geom_bond_distance
_geom_bond_site_symmetry_2
_geom_bond_publ_flag
Tc1 Br1 2.5073(2) . ?
Tc1 Br1 2.5073(2) 3_666 ?
Tc1 Br2 2.5149(2) . ?
Tc1 Br2 2.5149(2) 3_666 ?
Tc1 Br3 2.5145(2) 3_666 ?
Tc1 Br3 2.5145(2) . ?
N1 H1A 0.92(3) . ?
N1 H1B 0.84(3) . ?
N1 C1 1.500(3) . ?
N1 C3 1.495(3) . ?
C1 H1C 0.9900 . ?
C1 H1D 0.9900 . ?
C1 C2 1.519(3) . ?
C2 H2A 0.9800 . ?
C2 H2B 0.9800 . ?
C2 H2C 0.9800 . ?
C3 H3A 0.9900 . ?
C3 H3B 0.9900 . ?
C3 C4 1.515(3) . ?
C4 H4A 0.9800 . ?
C4 H4B 0.9800 . ?
C4 H4C 0.9800 . ?

loop_
_geom_hbond_atom_site_label_D
_geom_hbond_atom_site_label_H
_geom_hbond_atom_site_label_A
_geom_hbond_distance_DH
_geom_hbond_distance_HA
_geom_hbond_distance_DA
_geom_hbond_angle_DHA
_geom_hbond_site_symmetry_A
_geom_hbond_publ_flag
N1 H1A Br3 0.92(3) 2.62(3) 3.491(2) 157(2) 2_656 yes
N1 H1B Br1 0.84(3) 2.65(3) 3.407(2) 150(2) . yes
N1 H1B Br2 0.84(3) 2.82(3) 3.413(2) 129(2) 3_666 yes
C1 H1D Br2 0.99 3.07 3.740(2) 126.3 2_656 yes
C4 H4B Br1 0.98 3.07 3.766(3) 128.8 2_656 yes

loop_
_geom_torsion_atom_site_label_1
_geom_torsion_atom_site_label_2
_geom_torsion_atom_site_label_3
_geom_torsion_atom_site_label_4
_geom_torsion
_geom_torsion_site_symmetry_1
_geom_torsion_site_symmetry_2
_geom_torsion_site_symmetry_3
_geom_torsion_site_symmetry_4
_geom_torsion_publ_flag
C1 N1 C3 C4 -174.4(2) . . . . ?
C3 N1 C1 C2 176.71(19) . . . . ?
